data_7053049
loop_
_publ_author_name
'Belmar, Julio'
'Quezada, Jos\'e'
'Jim\'enez, Claudio A.'
'D\'iaz-Gallifa, Pau'
'Pas\'an, Jorge'
'Ruiz-P\'erez, Catalina'

_publ_section_title
;
 Synthesis, crystal structures and tautomerism in novel oximes based on
 hydroxyalkylpyrazolones
;
_journal_issue 7
_journal_name_full 'New Journal of Chemistry'
_journal_page_first 2002
_journal_paper_doi 10.1039/c3nj00163f
_journal_volume 37
_journal_year 2013
_chemical_formula_moiety 'C6 H10 N2 O2'
_chemical_formula_sum 'C6 H10 N2 O2'
_chemical_formula_weight 142.16
_chemical_name_systematic
;
?
;
_space_group_crystal_system monoclinic
_space_group_IT_number 14
_space_group_name_Hall '-P 2yn'
_space_group_name_H-M_alt 'P 1 21/n 1'
_symmetry_space_group_name_Hall '-P 2yn'
_symmetry_space_group_name_H-M 'P 1 21/n 1'
_atom_sites_solution_hydrogens geom
_atom_sites_solution_primary direct
_atom_sites_solution_secondary difmap
_audit_creation_method SHELXL-97
_cell_angle_alpha 90.00
_cell_angle_beta 92.736(4)
_cell_angle_gamma 90.00
_cell_formula_units_Z 4
_cell_length_a 5.7744(3)
_cell_length_b 15.2403(8)
_cell_length_c 7.9988(4)
_cell_measurement_reflns_used 1089
_cell_measurement_temperature 293(2)
_cell_measurement_theta_max 73.2166
_cell_measurement_theta_min 5.8065
_cell_volume 703.12(6)
_computing_cell_refinement
;
CrysAlisPro, Agilent Technologies,
Version 1.171.36.24 (release 03-12-2012 CrysAlis171 .NET)
(compiled Dec 3 2012,18:21:49)
;
_computing_data_collection
;
CrysAlisPro, Agilent Technologies,
Version 1.171.36.24 (release 03-12-2012 CrysAlis171 .NET)
(compiled Dec 3 2012,18:21:49)
;
_computing_data_reduction
;
CrysAlisPro, Agilent Technologies,
Version 1.171.36.24 (release 03-12-2012 CrysAlis171 .NET)
(compiled Dec 3 2012,18:21:49)
;
_computing_structure_refinement 'SHELXL-97 (Sheldrick, 1997)'
_computing_structure_solution 'SHELXS-97 (Sheldrick, 1990)'
_diffrn_ambient_temperature 293(2)
_diffrn_detector_area_resol_mean 10.5953
_diffrn_measured_fraction_theta_full 0.984
_diffrn_measured_fraction_theta_max 0.960
_diffrn_measurement_device_type 'SuperNova, Dual, Cu at zero, Atlas'
_diffrn_measurement_method '\w scans'
_diffrn_radiation_monochromator mirror
_diffrn_radiation_source 'SuperNova (Cu) X-ray Source'
_diffrn_radiation_type 'Cu K\a'
_diffrn_radiation_wavelength 1.5418
_diffrn_reflns_av_R_equivalents 0.0192
_diffrn_reflns_av_sigmaI/netI 0.0221
_diffrn_reflns_limit_h_max 5
_diffrn_reflns_limit_h_min -6
_diffrn_reflns_limit_k_max 18
_diffrn_reflns_limit_k_min -16
_diffrn_reflns_limit_l_max 7
_diffrn_reflns_limit_l_min -9
_diffrn_reflns_number 2438
_diffrn_reflns_theta_full 73.22
_diffrn_reflns_theta_max 72.00
_diffrn_reflns_theta_min 5.81
_exptl_absorpt_coefficient_mu 0.855
_exptl_absorpt_correction_T_max 0.962
_exptl_absorpt_correction_T_min 0.846
_exptl_absorpt_correction_type gaussian
_exptl_absorpt_process_details
;
CrysAlisPro, Agilent Technologies,
Version 1.171.36.24 (release 03-12-2012 CrysAlis171 .NET)
(compiled Dec 3 2012,18:21:49)
Numerical absorption correction based on gaussian integration over
a multifaceted crystal model
;
_exptl_crystal_colour yellow
_exptl_crystal_density_diffrn 1.343
_exptl_crystal_density_method 'not measured'
_exptl_crystal_description prism
_exptl_crystal_F_000 304
_exptl_crystal_size_max 0.3652
_exptl_crystal_size_mid 0.1333
_exptl_crystal_size_min 0.0515
_refine_diff_density_max 0.152
_refine_diff_density_min -0.307
_refine_diff_density_rms 0.052
_refine_ls_extinction_method none
_refine_ls_goodness_of_fit_ref 0.988
_refine_ls_hydrogen_treatment mixed
_refine_ls_matrix_type full
_refine_ls_number_parameters 100
_refine_ls_number_reflns 1356
_refine_ls_number_restraints 0
_refine_ls_restrained_S_all 0.988
_refine_ls_R_factor_all 0.0470
_refine_ls_R_factor_gt 0.0414
_refine_ls_shift/su_max 0.000
_refine_ls_shift/su_mean 0.000
_refine_ls_structure_factor_coef Fsqd
_refine_ls_weighting_details 'calc w=1/[\s^2^(Fo^2^)+(0.0698P)^2^+0.1121P] where P=(Fo^2^+2Fc^2^)/3'
_refine_ls_weighting_scheme calc
_refine_ls_wR_factor_gt 0.1059
_refine_ls_wR_factor_ref 0.1130
_reflns_number_gt 1177
_reflns_number_total 1356
_reflns_threshold_expression >2sigma(I)
_cod_data_source_file c3nj00163f.txt
_cod_data_source_block Compound1
_cod_database_code 7053049

loop_
_symmetry_equiv_pos_as_xyz
'x, y, z'
'-x+1/2, y+1/2, -z+1/2'
'-x, -y, -z'
'x-1/2, -y-1/2, z-1/2'

loop_
_atom_site_label
_atom_site_type_symbol
_atom_site_fract_x
_atom_site_fract_y
_atom_site_fract_z
_atom_site_U_iso_or_equiv
_atom_site_adp_type
_atom_site_occupancy
_atom_site_symmetry_multiplicity
_atom_site_calc_flag
_atom_site_refinement_flags
C1 C 0.0419(2) 0.93641(9) 0.81828(17) 0.0368(3) Uani 1 1 d .
C2 C 0.2782(2) 0.93319(9) 0.84301(19) 0.0412(4) Uani 1 1 d .
H3 H 0.3833 0.9730 0.8018 0.049 Uiso 1 1 calc R
C3 C 0.3340(2) 0.85885(9) 0.94195(18) 0.0373(3) Uani 1 1 d .
C4 C 0.0826(2) 0.73943(9) 1.06059(18) 0.0388(3) Uani 1 1 d .
H4A H -0.0229 0.7511 1.1487 0.047 Uiso 1 1 calc R
H4B H 0.2268 0.7180 1.1127 0.047 Uiso 1 1 calc R
C5 C -0.0202(3) 0.66915(10) 0.9471(2) 0.0468(4) Uani 1 1 d .
H5A H -0.0663 0.6195 1.0138 0.056 Uiso 1 1 calc R
H5B H -0.1574 0.6918 0.8872 0.056 Uiso 1 1 calc R
C6 C -0.1067(3) 1.00119(11) 0.7248(2) 0.0484(4) Uani 1 1 d .
H6A H -0.1768 0.9738 0.6268 0.073 Uiso 1 1 calc R
H6B H -0.0137 1.0499 0.6921 0.073 Uiso 1 1 calc R
H6C H -0.2257 1.0217 0.7950 0.073 Uiso 1 1 calc R
N1 N 0.12704(18) 0.82043(7) 0.97365(15) 0.0362(3) Uani 1 1 d .
N2 N -0.0500(2) 0.86703(7) 0.89490(15) 0.0373(3) Uani 1 1 d .
H1 H -0.204(3) 0.8587(12) 0.924(2) 0.050(5) Uiso 1 1 d .
O1 O 0.52667(16) 0.82757(8) 0.99928(14) 0.0485(3) Uani 1 1 d .
O2 O 0.1412(3) 0.64121(10) 0.8313(2) 0.0707(4) Uani 1 1 d .
H2 H 0.092(5) 0.658(2) 0.731(4) 0.111(10) Uiso 1 1 d .

loop_
_atom_site_aniso_label
_atom_site_aniso_U_11
_atom_site_aniso_U_22
_atom_site_aniso_U_33
_atom_site_aniso_U_23
_atom_site_aniso_U_13
_atom_site_aniso_U_12
C1 0.0354(7) 0.0354(7) 0.0404(7) -0.0011(5) 0.0107(5) -0.0010(5)
C2 0.0327(7) 0.0428(7) 0.0490(8) 0.0005(6) 0.0122(6) -0.0066(5)
C3 0.0259(7) 0.0441(8) 0.0427(7) -0.0053(6) 0.0090(5) -0.0023(5)
C4 0.0363(7) 0.0427(7) 0.0376(7) 0.0050(6) 0.0058(5) -0.0004(6)
C5 0.0480(9) 0.0387(7) 0.0532(9) 0.0049(7) -0.0012(7) -0.0015(6)
C6 0.0428(8) 0.0451(8) 0.0579(9) 0.0081(7) 0.0083(7) 0.0022(6)
N1 0.0248(6) 0.0369(6) 0.0474(7) 0.0025(5) 0.0067(4) -0.0005(4)
N2 0.0253(6) 0.0386(6) 0.0483(7) 0.0039(5) 0.0064(5) 0.0000(4)
O1 0.0251(5) 0.0634(7) 0.0574(6) 0.0084(5) 0.0058(4) -0.0005(4)
O2 0.0750(9) 0.0753(9) 0.0610(8) -0.0197(7) -0.0036(7) 0.0312(7)

loop_
_atom_type_symbol
_atom_type_description
_atom_type_scat_dispersion_real
_atom_type_scat_dispersion_imag
_atom_type_scat_source
C C 0.0181 0.0091 'International Tables Vol C Tables 4.2.6.8 and 6.1.1.4'
H H 0.0000 0.0000 'International Tables Vol C Tables 4.2.6.8 and 6.1.1.4'
N N 0.0311 0.0180 'International Tables Vol C Tables 4.2.6.8 and 6.1.1.4'
O O 0.0492 0.0322 'International Tables Vol C Tables 4.2.6.8 and 6.1.1.4'

loop_
_geom_angle_atom_site_label_1
_geom_angle_atom_site_label_2
_geom_angle_atom_site_label_3
_geom_angle
N2 C1 C2 108.56(12)
N2 C1 C6 121.37(12)
C2 C1 C6 130.07(13)
C1 C2 C3 108.01(12)
O1 C3 N1 121.95(13)
O1 C3 C2 132.39(13)
N1 C3 C2 105.66(12)
N1 C4 C5 113.00(12)
O2 C5 C4 110.89(13)
C3 N1 N2 109.41(11)
C3 N1 C4 129.23(12)
N2 N1 C4 121.12(10)
C1 N2 N1 108.33(11)

loop_
_geom_bond_atom_site_label_1
_geom_bond_atom_site_label_2
_geom_bond_distance
C1 N2 1.3442(18)
C1 C2 1.370(2)
C1 C6 1.487(2)
C2 C3 1.411(2)
C3 O1 1.2751(17)
C3 N1 1.3656(17)
C4 N1 1.4459(18)
C4 C5 1.507(2)
C5 O2 1.411(2)
N1 N2 1.3729(16)
